data_4349586
loop_
_publ_author_name
'Andrade, Marta M.'
'Silva, Rafaela A. L.'
'Santos, Isabel C.'
'Lopes, Elsa B.'
'Raba\,ca, Sandra'
'Pereira, Laura C. J.'
'Coutinho, Joana T.'
'Telo, Jo\~ao P.'
'Rovira, Concepci\'o'
'Almeida, Manuel'
'Belo, Dulce'

_publ_section_title
;
 Gold and nickel alkyl substituted bis-thiophenedithiolene complexes:
 anionic and neutral forms
;
_journal_issue 2
_journal_name_full 'Inorganic Chemistry Frontiers'
_journal_page_first 270
_journal_paper_doi 10.1039/C6QI00447D
_journal_volume 4
_journal_year 2017
_chemical_formula_moiety 'C20 H28 Au S6'
_chemical_formula_sum 'C20 H28 Au S6'
_chemical_formula_weight 657.75
_space_group_IT_number 2
_space_group_name_Hall '-P 1'
_space_group_name_H-M_alt 'P -1'
_symmetry_cell_setting triclinic
_symmetry_space_group_name_H-M 'P -1'
_atom_sites_solution_hydrogens geom
_atom_sites_solution_primary direct
_atom_sites_solution_secondary difmap
_audit_creation_method SHELXL-97
_audit_update_record
;
2016-09-21 deposited with the CCDC.
2016-11-29 downloaded from the CCDC.
;
_cell_angle_alpha 97.587(2)
_cell_angle_beta 98.039(2)
_cell_angle_gamma 98.681(2)
_cell_formula_units_Z 1
_cell_length_a 5.7474(4)
_cell_length_b 8.2872(5)
_cell_length_c 12.3617(7)
_cell_measurement_reflns_used 2655
_cell_measurement_temperature 150(2)
_cell_measurement_theta_max 30.08
_cell_measurement_theta_min 2.80
_cell_volume 569.22(6)
_computing_cell_refinement 'Bruker SAINT'
_computing_data_collection 'Bruker APEX2'
_computing_data_reduction 'Bruker SAINT'
_computing_structure_refinement 'SHELXL-97 (Sheldrick, 2008)'
_diffrn_ambient_temperature 150(2)
_diffrn_measured_fraction_theta_full 0.985
_diffrn_measured_fraction_theta_max 0.985
_diffrn_measurement_device_type 'Bruker APEX-II CCD'
_diffrn_measurement_method '\f and \w scans'
_diffrn_radiation_source 'fine-focus sealed tube'
_diffrn_radiation_type MoK\a
_diffrn_radiation_wavelength 0.71073
_diffrn_reflns_av_R_equivalents 0.0367
_diffrn_reflns_av_sigmaI/netI 0.0540
_diffrn_reflns_limit_h_max 6
_diffrn_reflns_limit_h_min -6
_diffrn_reflns_limit_k_max 9
_diffrn_reflns_limit_k_min -9
_diffrn_reflns_limit_l_max 11
_diffrn_reflns_limit_l_min -14
_diffrn_reflns_number 3890
_diffrn_reflns_theta_full 25.02
_diffrn_reflns_theta_max 25.02
_diffrn_reflns_theta_min 3.24
_exptl_absorpt_coefficient_mu 7.016
_exptl_absorpt_correction_T_max 0.3343
_exptl_absorpt_correction_T_min 0.1272
_exptl_absorpt_correction_type multi-scan
_exptl_absorpt_process_details '(SADABS; Sheldrick, 2004)'
_exptl_crystal_colour black
_exptl_crystal_density_diffrn 1.919
_exptl_crystal_density_method 'not measured'
_exptl_crystal_description needle
_exptl_crystal_F_000 323
_exptl_crystal_size_max 0.50
_exptl_crystal_size_mid 0.40
_exptl_crystal_size_min 0.20
_refine_diff_density_max 0.715
_refine_diff_density_min -0.575
_refine_diff_density_rms 0.142
_refine_ls_extinction_method none
_refine_ls_goodness_of_fit_ref 1.038
_refine_ls_hydrogen_treatment mixed
_refine_ls_matrix_type full
_refine_ls_number_parameters 136
_refine_ls_number_reflns 1974
_refine_ls_number_restraints 0
_refine_ls_restrained_S_all 1.038
_refine_ls_R_factor_all 0.0282
_refine_ls_R_factor_gt 0.0277
_refine_ls_shift/su_max 0.002
_refine_ls_shift/su_mean 0.000
_refine_ls_structure_factor_coef Fsqd
_refine_ls_weighting_details 'calc w=1/[\s^2^(Fo^2^)+(0.0247P)^2^+0.0000P] where P=(Fo^2^+2Fc^2^)/3'
_refine_ls_weighting_scheme calc
_refine_ls_wR_factor_gt 0.0631
_refine_ls_wR_factor_ref 0.0634
_reflns_number_gt 1948
_reflns_number_total 1974
_reflns_threshold_expression >2sigma(I)
_cod_data_source_file c6qi00447d2.cif
_cod_data_source_block compound_7
_cod_original_sg_symbol_H-M P-1
_cod_database_code 4349586

loop_
_symmetry_equiv_pos_as_xyz
'x, y, z'
'-x, -y, -z'

loop_
_atom_site_label
_atom_site_type_symbol
_atom_site_fract_x
_atom_site_fract_y
_atom_site_fract_z
_atom_site_U_iso_or_equiv
_atom_site_adp_type
_atom_site_occupancy
_atom_site_symmetry_multiplicity
_atom_site_calc_flag
_atom_site_refinement_flags
Au1 Au 0.0000 0.0000 0.0000 0.01920(11) Uani 1 2 d S
S1 S 0.2169(2) 0.04299(16) 0.17628(10) 0.0234(3) Uani 1 1 d .
S2 S 0.2936(2) 0.16940(17) -0.05973(10) 0.0252(3) Uani 1 1 d .
S3 S 0.7359(2) 0.38495(16) 0.07381(10) 0.0246(3) Uani 1 1 d .
C1 C 0.4879(9) 0.2352(6) 0.0621(4) 0.0195(11) Uani 1 1 d .
C2 C 0.4645(9) 0.1816(6) 0.1629(4) 0.0204(11) Uani 1 1 d .
C3 C 0.6563(9) 0.2615(6) 0.2504(4) 0.0179(10) Uani 1 1 d .
C4 C 0.8129(9) 0.3744(6) 0.2141(4) 0.0206(11) Uani 1 1 d .
C5 C 0.6853(10) 0.2240(6) 0.3677(4) 0.0221(11) Uani 1 1 d .
C6 C 1.0203(10) 0.4999(7) 0.2809(4) 0.0247(12) Uani 1 1 d .
C7 C 0.4842(10) 0.2685(7) 0.4275(4) 0.0272(12) Uani 1 1 d .
H7A H 0.4690 0.3838 0.4233 0.041 Uiso 1 1 calc R
H7B H 0.5197 0.2542 0.5051 0.041 Uiso 1 1 calc R
H7C H 0.3343 0.1961 0.3924 0.041 Uiso 1 1 calc R
C8 C 0.7184(10) 0.0448(6) 0.3735(4) 0.0272(12) Uani 1 1 d .
H8A H 0.5717 -0.0304 0.3376 0.041 Uiso 1 1 calc R
H8B H 0.7541 0.0299 0.4510 0.041 Uiso 1 1 calc R
H8C H 0.8507 0.0204 0.3355 0.041 Uiso 1 1 calc R
C9 C 0.9287(10) 0.6435(7) 0.3407(4) 0.0306(13) Uani 1 1 d .
H9A H 0.8332 0.6938 0.2868 0.046 Uiso 1 1 calc R
H9B H 1.0641 0.7260 0.3807 0.046 Uiso 1 1 calc R
H9C H 0.8296 0.6032 0.3933 0.046 Uiso 1 1 calc R
C10 C 1.2064(10) 0.5610(7) 0.2124(5) 0.0310(13) Uani 1 1 d .
H10A H 1.2552 0.4661 0.1709 0.047 Uiso 1 1 calc R
H10B H 1.3456 0.6284 0.2615 0.047 Uiso 1 1 calc R
H10C H 1.1380 0.6279 0.1606 0.047 Uiso 1 1 calc R
H5 H 0.826(9) 0.288(6) 0.400(4) 0.017(13) Uiso 1 1 d .
H6 H 1.121(11) 0.458(8) 0.327(5) 0.048(19) Uiso 1 1 d .

loop_
_atom_site_aniso_label
_atom_site_aniso_U_11
_atom_site_aniso_U_22
_atom_site_aniso_U_33
_atom_site_aniso_U_23
_atom_site_aniso_U_13
_atom_site_aniso_U_12
Au1 0.02266(17) 0.01853(16) 0.01506(16) -0.00037(10) 0.00064(11) 0.00414(11)
S1 0.0263(7) 0.0246(7) 0.0169(6) 0.0039(5) 0.0019(5) -0.0023(6)
S2 0.0285(7) 0.0295(7) 0.0150(6) 0.0030(5) 0.0005(5) 0.0000(6)
S3 0.0294(8) 0.0252(7) 0.0185(6) 0.0062(5) 0.0043(6) -0.0007(6)
C1 0.020(3) 0.021(3) 0.019(3) 0.004(2) 0.003(2) 0.006(2)
C2 0.027(3) 0.014(2) 0.021(3) 0.003(2) 0.006(2) 0.005(2)
C3 0.022(3) 0.015(2) 0.016(2) 0.0046(19) 0.000(2) 0.005(2)
C4 0.024(3) 0.021(3) 0.019(3) 0.005(2) 0.006(2) 0.010(2)
C5 0.023(3) 0.024(3) 0.018(3) 0.008(2) -0.002(2) 0.001(2)
C6 0.021(3) 0.025(3) 0.028(3) 0.008(2) 0.001(2) 0.004(2)
C7 0.034(3) 0.036(3) 0.012(2) 0.001(2) 0.004(2) 0.007(3)
C8 0.036(3) 0.026(3) 0.021(3) 0.010(2) 0.004(2) 0.006(2)
C9 0.029(3) 0.032(3) 0.025(3) -0.005(2) -0.002(2) 0.001(2)
C10 0.031(3) 0.026(3) 0.036(3) 0.005(2) 0.009(3) 0.000(2)

loop_
_atom_type_symbol
_atom_type_description
_atom_type_scat_dispersion_real
_atom_type_scat_dispersion_imag
_atom_type_scat_source
C C 0.0033 0.0016 'International Tables Vol C Tables 4.2.6.8 and 6.1.1.4'
H H 0.0000 0.0000 'International Tables Vol C Tables 4.2.6.8 and 6.1.1.4'
S S 0.1246 0.1234 'International Tables Vol C Tables 4.2.6.8 and 6.1.1.4'
Au Au -2.0133 8.8022 'International Tables Vol C Tables 4.2.6.8 and 6.1.1.4'

loop_
_geom_angle_atom_site_label_1
_geom_angle_atom_site_label_2
_geom_angle_atom_site_label_3
_geom_angle
_geom_angle_site_symmetry_1
_geom_angle_site_symmetry_3
S2 Au1 S2 180.00(7) 2 .
S2 Au1 S1 88.76(4) 2 .
S2 Au1 S1 91.24(4) . .
S2 Au1 S1 91.24(4) 2 2
S2 Au1 S1 88.76(4) . 2
S1 Au1 S1 180.00(3) . 2
C2 S1 Au1 101.60(17) . .
C1 S2 Au1 100.17(17) . .
C1 S3 C4 91.4(2) . .
C2 C1 S2 125.9(4) . .
C2 C1 S3 111.6(4) . .
S2 C1 S3 122.4(3) . .
C1 C2 C3 112.7(4) . .
C1 C2 S1 120.9(4) . .
C3 C2 S1 126.3(4) . .
C4 C3 C2 111.5(4) . .
C4 C3 C5 123.6(4) . .
C2 C3 C5 124.9(4) . .
C3 C4 C6 128.8(4) . .
C3 C4 S3 112.8(4) . .
C6 C4 S3 118.0(4) . .
C3 C5 C7 112.4(4) . .
C3 C5 C8 112.5(4) . .
C7 C5 C8 111.4(4) . .
C3 C5 H5 103(3) . .
C7 C5 H5 111(3) . .
C8 C5 H5 106(3) . .
C4 C6 C9 110.2(4) . .
C4 C6 C10 113.4(4) . .
C9 C6 C10 111.0(5) . .
C4 C6 H6 115(4) . .
C9 C6 H6 112(4) . .
C10 C6 H6 95(4) . .
C5 C7 H7A 109.5 . .
C5 C7 H7B 109.5 . .
H7A C7 H7B 109.5 . .
C5 C7 H7C 109.5 . .
H7A C7 H7C 109.5 . .
H7B C7 H7C 109.5 . .
C5 C8 H8A 109.5 . .
C5 C8 H8B 109.5 . .
H8A C8 H8B 109.5 . .
C5 C8 H8C 109.5 . .
H8A C8 H8C 109.5 . .
H8B C8 H8C 109.5 . .
C6 C9 H9A 109.5 . .
C6 C9 H9B 109.5 . .
H9A C9 H9B 109.5 . .
C6 C9 H9C 109.5 . .
H9A C9 H9C 109.5 . .
H9B C9 H9C 109.5 . .
C6 C10 H10A 109.5 . .
C6 C10 H10B 109.5 . .
H10A C10 H10B 109.5 . .
C6 C10 H10C 109.5 . .
H10A C10 H10C 109.5 . .
H10B C10 H10C 109.5 . .

loop_
_geom_bond_atom_site_label_1
_geom_bond_atom_site_label_2
_geom_bond_distance
_geom_bond_site_symmetry_2
Au1 S2 2.2959(13) 2
Au1 S2 2.2959(13) .
Au1 S1 2.3089(12) .
Au1 S1 2.3089(12) 2
S1 C2 1.730(5) .
S2 C1 1.715(5) .
S3 C1 1.719(5) .
S3 C4 1.746(5) .
C1 C2 1.394(7) .
C2 C3 1.442(7) .
C3 C4 1.363(7) .
C3 C5 1.515(7) .
C4 C6 1.519(8) .
C5 C7 1.521(7) .
C5 C8 1.536(7) .
C5 H5 0.90(5) .
C6 C9 1.518(7) .
C6 C10 1.524(7) .
C6 H6 0.90(6) .
C7 H7A 0.9800 .
C7 H7B 0.9800 .
C7 H7C 0.9800 .
C8 H8A 0.9800 .
C8 H8B 0.9800 .
C8 H8C 0.9800 .
C9 H9A 0.9800 .
C9 H9B 0.9800 .
C9 H9C 0.9800 .
C10 H10A 0.9800 .
C10 H10B 0.9800 .
C10 H10C 0.9800 .
